data_1527774
loop_
_publ_author_name
'Massa, W.'

_publ_section_title
;
 Darstellung, Eigenschaften und Kristallstruktur von (N H4)2 (Cr (H2 O)6)
 F5
;
_journal_name_full 'Zeitschrift fuer Anorganische und Allgemeine Chemie'
_journal_page_first 29
_journal_page_last 38
_journal_volume 436
_journal_year 1977
_chemical_formula_sum 'Cr F5 H20 N2 O6'
_chemical_name_systematic '(N H4)2 (Cr (H2 O)6) F5'
_space_group_IT_number 15
_symmetry_space_group_name_Hall '-C 2yc'
_symmetry_space_group_name_H-M 'C 1 2/c 1'
_cell_angle_alpha 90
_cell_angle_beta 90
_cell_angle_gamma 90
_cell_formula_units_Z 4
_cell_length_a 11.997
_cell_length_b 6.928
_cell_length_c 13.574
_cell_volume 1128.206
_citation_journal_id_ASTM ZAACAB
_cod_data_source_file Massa_ZAACAB_1977_734.cif
_cod_data_source_block H20Cr1F5N2O6
_cod_original_formula_sum 'H20 Cr1 F5 N2 O6'
_cod_database_code 1527774

loop_
_symmetry_equiv_pos_as_xyz
x,y,z
-x,y,-z+1/2
-x,-y,-z
x,-y,z-1/2
x+1/2,y+1/2,z
-x+1/2,y+1/2,-z+1/2
-x+1/2,-y+1/2,-z
x+1/2,-y+1/2,z-1/2

loop_
_atom_site_label
_atom_site_type_symbol
_atom_site_fract_x
_atom_site_fract_y
_atom_site_fract_z
_atom_site_occupancy
_atom_site_U_iso_or_equiv
H3 H+1 0.2211 0.5304 0.3095 1 0.0
F1 F-1 0.1667 0.5 0.0277 1 0.0
O1 O-2 0.049 0.2124 0.0857 1 0.0
H6 H+1 0.0736 0.1808 0.1374 1 0.0
H8 H+1 -0.1278 0.0223 0.135 1 0.0
O2 O-2 -0.1309 -0.0328 0.0856 1 0.0
H1 H+1 0.1662 0.4991 0.3893 1 0.0
O3 O-2 0.0816 -0.18 0.0854 1 0.0
H9 H+1 0.0568 -0.2025 0.1351 1 0.0
H7 H+1 -0.181 -0.0085 0.0628 1 0.0
F2 F-1 0.1398 0.1397 0.2501 1 0.0
F3 F-1 0 -0.2795 0.25 1 0.0
H2 H+1 0.1155 0.5648 0.3029 1 0.0
H5 H+1 0.079 0.2837 0.0657 1 0.0
N1 N-3 0.1664 0.4996 0.3264 1 0.0
Cr1 Cr+3 0 0 0 1 0.0
H4 H+1 0.1558 0.3855 0.3013 1 0.0
H10 H+1 0.1024 -0.2589 0.0647 1 0.0
